data_7055679
loop_
_publ_author_name
'Singha, Raju'
'Ghosh, Munmun'
'Das, Saikat'
'Das, Dhiraj'
'Ray, Jayanta K.'

_publ_section_title
;
 Synthesis of 1,3-dibromo-2-aryl-1H-indenes via NBS mediated unusual
 bromination of 2-alkynylbenzaldoximes
;
_journal_issue 9
_journal_name_full 'New J. Chem.'
_journal_page_first 7269
_journal_paper_doi 10.1039/C6NJ01201A
_journal_volume 40
_journal_year 2016
_chemical_formula_moiety 'C15 H10 Br2'
_chemical_formula_sum 'C15 H10 Br2'
_chemical_formula_weight 350.05
_chemical_name_systematic 1,3-dibromo-2-phenyl-1H-indene
_space_group_IT_number 61
_symmetry_cell_setting orthorhombic
_symmetry_space_group_name_Hall '-P 2ac 2ab'
_symmetry_space_group_name_H-M 'P b c a'
_atom_sites_solution_hydrogens geom
_atom_sites_solution_primary direct
_atom_sites_solution_secondary difmap
_audit_creation_method SHELXL-97
_audit_update_record
;
2015-06-19 deposited with the CCDC.
2016-07-05 downloaded from the CCDC.
;
_cell_angle_alpha 90.00
_cell_angle_beta 90.00
_cell_angle_gamma 90.00
_cell_formula_units_Z 8
_cell_length_a 16.202(2)
_cell_length_b 7.6187(11)
_cell_length_c 20.676(3)
_cell_measurement_temperature 293(2)
_cell_measurement_theta_max 25.00
_cell_measurement_theta_min 1.97
_cell_volume 2552.2(6)
_computing_structure_refinement 'SHELXL-97 (Sheldrick, 2008)'
_diffrn_ambient_temperature 293(2)
_diffrn_measured_fraction_theta_full 0.999
_diffrn_measured_fraction_theta_max 0.999
_diffrn_measurement_device_type 'bruker smart apex II CCD'
_diffrn_radiation_monochromator graphite
_diffrn_radiation_source 'fine-focus sealed tube'
_diffrn_radiation_type MoK\a
_diffrn_radiation_wavelength 0.71073
_diffrn_reflns_av_R_equivalents 0.0559
_diffrn_reflns_av_sigmaI/netI 0.0230
_diffrn_reflns_limit_h_max 19
_diffrn_reflns_limit_h_min -18
_diffrn_reflns_limit_k_max 9
_diffrn_reflns_limit_k_min -9
_diffrn_reflns_limit_l_max 24
_diffrn_reflns_limit_l_min -24
_diffrn_reflns_number 28281
_diffrn_reflns_theta_full 25.00
_diffrn_reflns_theta_max 25.00
_diffrn_reflns_theta_min 1.97
_exptl_absorpt_coefficient_mu 6.325
_exptl_absorpt_correction_T_max 0.3644
_exptl_absorpt_correction_T_min 0.3644
_exptl_absorpt_correction_type multi-scan
_exptl_crystal_colour yellow
_exptl_crystal_density_diffrn 1.822
_exptl_crystal_density_method 'not measured'
_exptl_crystal_description block
_exptl_crystal_F_000 1360
_exptl_crystal_recrystallization_method 'Re-crystallisation from solvent: DCM'
_exptl_crystal_size_max 0.20
_exptl_crystal_size_mid 0.20
_exptl_crystal_size_min 0.10
_refine_diff_density_max 0.487
_refine_diff_density_min -0.382
_refine_diff_density_rms 0.067
_refine_ls_extinction_method none
_refine_ls_goodness_of_fit_ref 1.001
_refine_ls_hydrogen_treatment mixed
_refine_ls_matrix_type full
_refine_ls_number_parameters 154
_refine_ls_number_reflns 2250
_refine_ls_number_restraints 0
_refine_ls_restrained_S_all 1.001
_refine_ls_R_factor_all 0.0543
_refine_ls_R_factor_gt 0.0292
_refine_ls_shift/su_max 0.014
_refine_ls_shift/su_mean 0.002
_refine_ls_structure_factor_coef Fsqd
_refine_ls_weighting_details 'calc w=1/[\s^2^(Fo^2^)+(0.0314P)^2^+2.7210P] where P=(Fo^2^+2Fc^2^)/3'
_refine_ls_weighting_scheme calc
_refine_ls_wR_factor_gt 0.0623
_refine_ls_wR_factor_ref 0.0733
_reflns_number_gt 1563
_reflns_number_total 2250
_reflns_threshold_expression >2\s(I)
_cod_data_source_file c6nj01201a2.cif
_cod_data_source_block 201out
_cod_depositor_comments
;
The following automatic conversions were performed:

'_symmetry_cell_setting' value 'Orthorhombic' changed to
'orthorhombic' according to
/usr/data/users/saulius/crontab/automatic-downloads/rss-feeds/RSC/lib/dictionaries/cif_core.dic
dictionary named 'cif_core.dic' version 2.4.2 from 2011-04-26.

Automatic conversion script
Id: cif_fix_values 4268 2015-11-12 08:31:59Z antanas 

 Adding full bibliography for 7055679.cif.
;
_cod_original_sg_symbol_H-M Pbca
_cod_database_code 7055679

loop_
_symmetry_equiv_pos_as_xyz
'x, y, z'
'-x+1/2, -y, z+1/2'
'-x, y+1/2, -z+1/2'
'x+1/2, -y+1/2, -z'
'-x, -y, -z'
'x-1/2, y, -z-1/2'
'x, -y-1/2, z-1/2'
'-x-1/2, y-1/2, z'

loop_
_atom_site_label
_atom_site_type_symbol
_atom_site_fract_x
_atom_site_fract_y
_atom_site_fract_z
_atom_site_U_iso_or_equiv
_atom_site_adp_type
_atom_site_occupancy
_atom_site_symmetry_multiplicity
_atom_site_calc_flag
_atom_site_refinement_flags
Br1 Br 0.60019(3) 0.17941(5) 0.490275(18) 0.05087(14) Uani 1 1 d .
Br2 Br 0.60152(3) 0.10577(6) 0.75823(2) 0.06678(16) Uani 1 1 d .
C1 C 0.4405(3) 0.0901(5) 0.6517(2) 0.0532(10) Uani 1 1 d .
H1 H 0.4687 -0.0019 0.6713 0.064 Uiso 1 1 calc R
C2 C 0.3557(3) 0.0860(6) 0.6486(2) 0.0619(12) Uani 1 1 d .
H2 H 0.3271 -0.0086 0.6660 0.074 Uiso 1 1 calc R
C15 C 0.6279(3) 0.1856(5) 0.67440(17) 0.0453(9) Uani 1 1 d .
C5 C 0.4403(3) 0.3640(5) 0.59555(19) 0.0523(10) Uani 1 1 d .
H5 H 0.4682 0.4575 0.5767 0.063 Uiso 1 1 calc R
C13 C 0.6264(2) 0.3019(5) 0.57180(17) 0.0426(9) Uani 1 1 d .
H13 H 0.6163 0.4279 0.5664 0.051 Uiso 1 1 calc R
C14 C 0.5751(2) 0.2339(5) 0.62777(17) 0.0411(9) Uani 1 1 d .
C6 C 0.4846(2) 0.2302(5) 0.62592(17) 0.0437(9) Uani 1 1 d .
C3 C 0.3131(3) 0.2211(7) 0.6198(2) 0.0651(12) Uani 1 1 d .
H3 H 0.2557 0.2187 0.6185 0.078 Uiso 1 1 calc R
C9 C 0.7139(3) 0.2065(5) 0.65531(18) 0.0452(9) Uani 1 1 d .
C4 C 0.3548(3) 0.3579(7) 0.5934(2) 0.0647(13) Uani 1 1 d .
H4 H 0.3258 0.4486 0.5737 0.078 Uiso 1 1 calc R
C11 C 0.7868(3) 0.3099(5) 0.5610(2) 0.0532(10) Uani 1 1 d .
H11 H 0.7867 0.3561 0.5194 0.064 Uiso 1 1 calc R
C10 C 0.7140(2) 0.2739(4) 0.59233(18) 0.0428(9) Uani 1 1 d .
C8 C 0.7868(3) 0.1743(5) 0.6870(2) 0.0605(11) Uani 1 1 d .
H8 H 0.7870 0.1298 0.7289 0.073 Uiso 1 1 calc R
C12 C 0.8606(3) 0.2758(6) 0.5929(3) 0.0623(12) Uani 1 1 d .
H12 H 0.9105 0.2976 0.5723 0.075 Uiso 1 1 calc R
C7 C 0.8600(3) 0.2098(6) 0.6549(3) 0.0651(13) Uani 1 1 d .
H7 H 0.9099 0.1886 0.6757 0.078 Uiso 1 1 calc R

loop_
_atom_site_aniso_label
_atom_site_aniso_U_11
_atom_site_aniso_U_22
_atom_site_aniso_U_33
_atom_site_aniso_U_23
_atom_site_aniso_U_13
_atom_site_aniso_U_12
Br1 0.0599(2) 0.0562(3) 0.0365(2) -0.00024(17) -0.0046(2) 0.0007(2)
Br2 0.0848(3) 0.0809(3) 0.0346(2) 0.0067(2) 0.0020(2) 0.0018(3)
C1 0.059(3) 0.052(3) 0.049(3) -0.005(2) 0.006(2) -0.003(2)
C2 0.073(3) 0.065(3) 0.048(3) -0.008(2) 0.011(2) -0.015(3)
C15 0.064(3) 0.040(2) 0.032(2) -0.0032(16) 0.0008(19) 0.0016(19)
C5 0.059(3) 0.052(3) 0.046(2) 0.0015(19) 0.000(2) 0.005(2)
C13 0.057(2) 0.031(2) 0.040(2) 0.0001(16) 0.0015(18) 0.0003(17)
C14 0.053(2) 0.0302(19) 0.040(2) -0.0038(16) 0.0038(18) -0.0016(17)
C6 0.053(2) 0.044(2) 0.034(2) -0.0070(17) 0.0037(19) -0.0009(19)
C3 0.054(3) 0.082(4) 0.059(3) -0.019(3) 0.007(2) -0.005(3)
C9 0.059(3) 0.037(2) 0.040(2) -0.0065(16) -0.0063(19) 0.0003(19)
C4 0.060(3) 0.077(4) 0.058(3) -0.008(2) -0.004(2) 0.019(3)
C11 0.058(3) 0.044(2) 0.057(3) -0.0051(19) 0.004(2) -0.007(2)
C10 0.052(2) 0.0303(19) 0.046(2) -0.0060(16) -0.0040(19) -0.0050(17)
C8 0.073(3) 0.056(3) 0.053(3) -0.005(2) -0.014(2) 0.002(2)
C12 0.055(3) 0.050(3) 0.082(4) -0.014(2) 0.003(3) -0.003(2)
C7 0.054(3) 0.061(3) 0.081(4) -0.016(3) -0.018(3) 0.003(2)

loop_
_atom_type_symbol
_atom_type_description
_atom_type_scat_dispersion_real
_atom_type_scat_dispersion_imag
_atom_type_scat_source
C C 0.0033 0.0016 'International Tables Vol C Tables 4.2.6.8 and 6.1.1.4'
H H 0.0000 0.0000 'International Tables Vol C Tables 4.2.6.8 and 6.1.1.4'
Br Br -0.2901 2.4595 'International Tables Vol C Tables 4.2.6.8 and 6.1.1.4'

loop_
_geom_angle_atom_site_label_1
_geom_angle_atom_site_label_2
_geom_angle_atom_site_label_3
_geom_angle
C2 C1 C6 120.8(4)
C2 C1 H1 119.6
C6 C1 H1 119.6
C1 C2 C3 120.3(4)
C1 C2 H2 119.8
C3 C2 H2 119.8
C14 C15 C9 112.7(3)
C14 C15 Br2 127.3(3)
C9 C15 Br2 120.1(3)
C4 C5 C6 120.2(4)
C4 C5 H5 119.9
C6 C5 H5 119.9
C10 C13 C14 104.7(3)
C10 C13 Br1 112.3(2)
C14 C13 Br1 111.9(2)
C10 C13 H13 109.3
C14 C13 H13 109.3
Br1 C13 H13 109.3
C15 C14 C6 130.6(4)
C15 C14 C13 107.1(3)
C6 C14 C13 122.3(3)
C1 C6 C5 118.0(4)
C1 C6 C14 121.2(4)
C5 C6 C14 120.8(4)
C4 C3 C2 119.9(4)
C4 C3 H3 120.0
C2 C3 H3 120.0
C8 C9 C10 120.6(4)
C8 C9 C15 132.4(4)
C10 C9 C15 107.0(3)
C3 C4 C5 120.7(4)
C3 C4 H4 119.6
C5 C4 H4 119.6
C10 C11 C12 118.5(4)
C10 C11 H11 120.7
C12 C11 H11 120.7
C11 C10 C9 120.8(4)
C11 C10 C13 130.7(4)
C9 C10 C13 108.4(3)
C9 C8 C7 118.3(4)
C9 C8 H8 120.9
C7 C8 H8 120.9
C7 C12 C11 120.3(4)
C7 C12 H12 119.9
C11 C12 H12 119.9
C12 C7 C8 121.5(4)
C12 C7 H7 119.3
C8 C7 H7 119.3

loop_
_geom_bond_atom_site_label_1
_geom_bond_atom_site_label_2
_geom_bond_distance
Br1 C13 1.973(4)
Br2 C15 1.886(4)
C1 C2 1.376(6)
C1 C6 1.391(5)
C1 H1 0.9300
C2 C3 1.374(6)
C2 H2 0.9300
C15 C14 1.340(5)
C15 C9 1.457(5)
C5 C4 1.386(6)
C5 C6 1.395(5)
C5 H5 0.9300
C13 C10 1.496(5)
C13 C14 1.516(5)
C13 H13 0.9800
C14 C6 1.467(5)
C3 C4 1.357(6)
C3 H3 0.9300
C9 C8 1.373(5)
C9 C10 1.400(5)
C4 H4 0.9300
C11 C10 1.373(5)
C11 C12 1.390(6)
C11 H11 0.9300
C8 C7 1.385(6)
C8 H8 0.9300
C12 C7 1.377(7)
C12 H12 0.9300
C7 H7 0.9300

loop_
_geom_torsion_atom_site_label_1
_geom_torsion_atom_site_label_2
_geom_torsion_atom_site_label_3
_geom_torsion_atom_site_label_4
_geom_torsion
C6 C1 C2 C3 0.0(6)
C9 C15 C14 C6 178.3(4)
Br2 C15 C14 C6 -3.9(6)
C9 C15 C14 C13 -2.5(4)
Br2 C15 C14 C13 175.3(3)
C10 C13 C14 C15 3.4(4)
Br1 C13 C14 C15 125.3(3)
C10 C13 C14 C6 -177.3(3)
Br1 C13 C14 C6 -55.4(4)
C2 C1 C6 C5 -1.5(6)
C2 C1 C6 C14 -178.7(4)
C4 C5 C6 C1 2.0(6)
C4 C5 C6 C14 179.2(4)
C15 C14 C6 C1 -40.1(6)
C13 C14 C6 C1 140.7(4)
C15 C14 C6 C5 142.8(4)
C13 C14 C6 C5 -36.4(5)
C1 C2 C3 C4 1.0(7)
C14 C15 C9 C8 179.9(4)
Br2 C15 C9 C8 2.0(6)
C14 C15 C9 C10 0.4(4)
Br2 C15 C9 C10 -177.5(2)
C2 C3 C4 C5 -0.5(7)
C6 C5 C4 C3 -1.1(7)
C12 C11 C10 C9 0.8(5)
C12 C11 C10 C13 177.6(4)
C8 C9 C10 C11 -0.3(5)
C15 C9 C10 C11 179.3(3)
C8 C9 C10 C13 -177.7(3)
C15 C9 C10 C13 1.9(4)
C14 C13 C10 C11 179.7(4)
Br1 C13 C10 C11 58.1(5)
C14 C13 C10 C9 -3.2(4)
Br1 C13 C10 C9 -124.8(3)
C10 C9 C8 C7 -0.2(6)
C15 C9 C8 C7 -179.6(4)
C10 C11 C12 C7 -0.9(6)
C11 C12 C7 C8 0.5(7)
C9 C8 C7 C12 0.0(6)
